data_7161103
loop_
_publ_author_name
'Fan, Jiale'
'Xie, Jianwei'
'Lu, Pinxg'
'Wang, Yanguang'

_publ_section_title
;
 Visible light-induced synthesis of benzofuro[3,2-<i>b</i>]pyridines from
 aurone-derived azadienes.
;
_journal_issue 17
_journal_name_full 'Organic &amp; biomolecular chemistry'
_journal_page_first 3654
_journal_page_last 3658
_journal_paper_doi 10.1039/d6ob00444j
_journal_volume 24
_journal_year 2026
_chemical_formula_moiety 'C44 H34 N2 O6 S2'
_chemical_formula_sum 'C44 H34 N2 O6 S2'
_chemical_formula_weight 750.85
_space_group_crystal_system monoclinic
_space_group_IT_number 14
_space_group_name_Hall '-P 2yn'
_space_group_name_H-M_alt 'P 1 21/n 1'
_atom_sites_solution_hydrogens geom
_atom_sites_solution_primary dual
_audit_creation_date 2024-01-22
_audit_creation_method
;
Olex2 1.5
(compiled 2022.04.07 svn.rca3783a0 for OlexSys, GUI svn.r6498)
;
_audit_update_record
;
2025-03-13 deposited with the CCDC.	2026-04-09 downloaded from the CCDC.
;
_cell_angle_alpha 90
_cell_angle_beta 101.338(2)
_cell_angle_gamma 90
_cell_formula_units_Z 4
_cell_length_a 10.1396(5)
_cell_length_b 16.5438(8)
_cell_length_c 23.8646(12)
_cell_measurement_reflns_used 9977
_cell_measurement_temperature 170.00
_cell_measurement_theta_max 60.475
_cell_measurement_theta_min 2.846
_cell_volume 3925.1(3)
_computing_cell_refinement 'SAINT V8.40B (Bruker Nano, Inc., 2019)'
_computing_data_collection 'Bruker Instrument Service vV6.2.14'
_computing_data_reduction 'SAINT V8.40B (Bruker Nano, Inc., 2019)'
_computing_molecular_graphics 'Olex2 1.5 (Dolomanov et al., 2009)'
_computing_publication_material 'Olex2 1.5 (Dolomanov et al., 2009)'
_computing_structure_refinement 'SHELXL 2019/2 (Sheldrick, 2015)'
_computing_structure_solution 'SHELXT 2018/2 (Sheldrick, 2018)'
_diffrn_ambient_temperature 170.00
_diffrn_measured_fraction_theta_full 0.999
_diffrn_measured_fraction_theta_max 0.998
_diffrn_measurement_device_type 'zju Bruker D8 Venture'
_diffrn_measurement_method '\w and \f scans'
_diffrn_radiation_type GaK\a
_diffrn_radiation_wavelength 1.34139
_diffrn_reflns_av_R_equivalents 0.0379
_diffrn_reflns_av_unetI/netI 0.0288
_diffrn_reflns_Laue_measured_fraction_full 0.999
_diffrn_reflns_Laue_measured_fraction_max 0.998
_diffrn_reflns_limit_h_max 13
_diffrn_reflns_limit_h_min -13
_diffrn_reflns_limit_k_max 19
_diffrn_reflns_limit_k_min -21
_diffrn_reflns_limit_l_max 28
_diffrn_reflns_limit_l_min -30
_diffrn_reflns_number 51500
_diffrn_reflns_point_group_measured_fraction_full 0.999
_diffrn_reflns_point_group_measured_fraction_max 0.998
_diffrn_reflns_theta_full 53.594
_diffrn_reflns_theta_max 60.636
_diffrn_reflns_theta_min 3.286
_diffrn_source_current 3.57
_diffrn_source_power 0.24957869999999996
_diffrn_source_voltage 69.91
_exptl_absorpt_coefficient_mu 1.070
_exptl_absorpt_correction_T_max 0.7519
_exptl_absorpt_correction_T_min 0.6725
_exptl_absorpt_correction_type multi-scan
_exptl_absorpt_process_details
;
SADABS-2016/2 (Bruker,2016/2) was used for absorption correction.
wR2(int) was 0.1135 before and 0.0548 after correction.
The Ratio of minimum to maximum transmission is 0.8944.
The \l/2 correction factor is Not present.
;
_exptl_crystal_colour yellow
_exptl_crystal_colour_primary yellow
_exptl_crystal_density_diffrn 1.271
_exptl_crystal_description needle
_exptl_crystal_F_000 1568
_exptl_crystal_size_max 0.09
_exptl_crystal_size_mid 0.05
_exptl_crystal_size_min 0.04
_refine_diff_density_max 0.364
_refine_diff_density_min -0.428
_refine_diff_density_rms 0.053
_refine_ls_extinction_method none
_refine_ls_goodness_of_fit_ref 1.058
_refine_ls_hydrogen_treatment constr
_refine_ls_matrix_type full
_refine_ls_number_parameters 489
_refine_ls_number_reflns 8990
_refine_ls_number_restraints 0
_refine_ls_restrained_S_all 1.058
_refine_ls_R_factor_all 0.0484
_refine_ls_R_factor_gt 0.0393
_refine_ls_shift/su_max 0.001
_refine_ls_shift/su_mean 0.000
_refine_ls_structure_factor_coef Fsqd
_refine_ls_weighting_details 'w=1/[\s^2^(Fo^2^)+(0.0563P)^2^+1.6072P] where P=(Fo^2^+2Fc^2^)/3'
_refine_ls_weighting_scheme calc
_refine_ls_wR_factor_gt 0.1070
_refine_ls_wR_factor_ref 0.1121
_reflns_Friedel_coverage 0.000
_reflns_number_gt 7532
_reflns_number_total 8990
_reflns_threshold_expression 'I > 2\s(I)'
_cod_data_source_file d6ob00444j2.cif
_cod_data_source_block 240120_fjl_50_1_3_0m
_cod_depositor_comments 'Adding full bibliography for 7161103--7161104.cif.'
_cod_database_code 7161103
_shelx_shelxl_version_number 2019/2
_shelx_space_group_comment
;
The symmetry employed for this shelxl refinement is uniquely defined
by the following loop, which should always be used as a source of
symmetry information in preference to the above space-group names.
They are only intended as comments.
;
_shelx_estimated_absorpt_t_max 0.958
_shelx_estimated_absorpt_t_min 0.910
_olex2_refinement_description
;
1. Fixed Uiso
 At 1.2 times of:
  All C(H) groups
 At 1.5 times of:
  All C(H,H,H) groups
2.a Ternary CH refined with riding coordinates:
 C10(H10), C11(H11)
2.b Aromatic/amide H refined with riding coordinates:
 C1(H1), C2(H2), C3(H3), C4(H4), C13(H13), C14(H14), C16(H16), C17(H17),
 C20(H20), C21(H21), C22(H22), C23(H23), C27(H27), C28(H28), C30(H30), C31(H31),
  C34(H34), C35(H35), C36(H36), C37(H37), C38(H38), C40(H40), C41(H41),
 C42(H42), C43(H43), C44(H44)
2.c Idealised Me refined as rotating group:
 C18(H18A,H18B,H18C), C32(H32A,H32B,H32C)
;
_smtbx_masks_special_details
;
A solvent mask was calculated and 172 electrons were 
found in a volume of 518\%A^3^ in 1 void per unit cell. 
This is consistent with the presence of 
1[CH2Cl2] per Asymmetric Unit 
which account for 168 electrons 
per unit cell.
;
_smtbx_masks_void_probe_radius 1.2
_smtbx_masks_void_truncation_radius 1.2
_olex2_submission_special_instructions 'No special instructions were received'

loop_
_space_group_symop_operation_xyz
'x, y, z'
'-x+1/2, y+1/2, -z+1/2'
'-x, -y, -z'
'x-1/2, -y-1/2, z-1/2'

loop_
_atom_site_label
_atom_site_type_symbol
_atom_site_fract_x
_atom_site_fract_y
_atom_site_fract_z
_atom_site_U_iso_or_equiv
_atom_site_adp_type
_atom_site_occupancy
_atom_site_site_symmetry_order
_atom_site_calc_flag
_atom_site_refinement_flags_posn
_atom_site_refinement_flags_adp
_atom_site_refinement_flags_occupancy
_atom_site_disorder_assembly
_atom_site_disorder_group
S1 S 0.62516(3) 0.40582(2) 0.35530(2) 0.02493(9) Uani 1 1 d . . . . .
O1 O 1.00046(11) 0.57914(7) 0.44479(4) 0.0280(2) Uani 1 1 d . . . . .
N1 N 0.74361(12) 0.47309(8) 0.34519(5) 0.0224(3) Uani 1 1 d . . . . .
C1 C 0.91284(19) 0.62431(10) 0.52709(7) 0.0346(4) Uani 1 1 d . . . . .
H1 H 0.996165 0.646872 0.545668 0.042 Uiso 1 1 calc R U . . .
S2 S 0.54509(4) 0.48575(2) 0.15912(2) 0.02480(9) Uani 1 1 d . . . . .
O2 O 0.53108(11) 0.45043(7) 0.38042(5) 0.0343(3) Uani 1 1 d . . . . .
N2 N 0.64914(12) 0.49538(7) 0.22156(5) 0.0229(3) Uani 1 1 d . . . . .
C2 C 0.7995(2) 0.62748(11) 0.55099(8) 0.0391(4) Uani 1 1 d . . . . .
H2 H 0.804845 0.651757 0.587438 0.047 Uiso 1 1 calc R U . . .
O3 O 0.58161(11) 0.36789(7) 0.30110(5) 0.0309(2) Uani 1 1 d . . . . .
C3 C 0.6775(2) 0.59561(11) 0.52244(8) 0.0388(4) Uani 1 1 d . . . . .
H3 H 0.600678 0.600148 0.539471 0.047 Uiso 1 1 calc R U . . .
O4 O 0.88929(10) 0.37502(6) 0.31506(4) 0.0244(2) Uani 1 1 d . . . . .
C4 C 0.66490(17) 0.55754(10) 0.47002(7) 0.0330(4) Uani 1 1 d . . . . .
H4 H 0.580707 0.536203 0.451334 0.040 Uiso 1 1 calc R U . . .
O5 O 0.46991(11) 0.41235(7) 0.15753(5) 0.0346(3) Uani 1 1 d . . . . .
C5 C 0.77904(15) 0.55094(9) 0.44480(7) 0.0258(3) Uani 1 1 d . . . . .
O6 O 0.61611(12) 0.50093(7) 0.11374(5) 0.0353(3) Uani 1 1 d . . . . .
C6 C 0.89815(16) 0.58634(10) 0.47442(7) 0.0281(3) Uani 1 1 d . . . . .
C7 C 0.94752(14) 0.53674(9) 0.39633(6) 0.0232(3) Uani 1 1 d . . . . .
C8 C 0.81677(14) 0.51675(9) 0.39363(6) 0.0228(3) Uani 1 1 d . . . . .
C9 C 0.81996(13) 0.45152(9) 0.30088(6) 0.0212(3) Uani 1 1 d . . . . .
C10 C 0.92649(14) 0.51686(9) 0.29503(6) 0.0213(3) Uani 1 1 d . . . . .
H10 H 0.878172 0.569679 0.287806 0.026 Uiso 1 1 calc R U . . .
C11 C 1.02963(14) 0.52515(9) 0.35177(6) 0.0222(3) Uani 1 1 d . . . . .
H11 H 1.080762 0.473333 0.359481 0.027 Uiso 1 1 calc R U . . .
C12 C 0.69872(14) 0.33119(9) 0.40433(6) 0.0254(3) Uani 1 1 d . . . . .
C13 C 0.71519(18) 0.34413(11) 0.46283(7) 0.0337(4) Uani 1 1 d . . . . .
H13 H 0.691428 0.394516 0.477174 0.040 Uiso 1 1 calc R U . . .
C14 C 0.7667(2) 0.28249(12) 0.49978(8) 0.0440(4) Uani 1 1 d . . . . .
H14 H 0.779787 0.291372 0.539827 0.053 Uiso 1 1 calc R U . . .
C15 C 0.7998(2) 0.20778(12) 0.47974(8) 0.0442(4) Uani 1 1 d . . . . .
C16 C 0.78152(18) 0.19607(11) 0.42095(8) 0.0371(4) Uani 1 1 d . . . . .
H16 H 0.803653 0.145338 0.406580 0.045 Uiso 1 1 calc R U . . .
C17 C 0.73171(16) 0.25706(10) 0.38322(7) 0.0310(3) Uani 1 1 d . . . . .
H17 H 0.720052 0.248495 0.343181 0.037 Uiso 1 1 calc R U . . .
C18 C 0.8514(4) 0.14013(17) 0.52043(11) 0.0828(9) Uani 1 1 d . . . . .
H18A H 0.782967 0.097646 0.517317 0.124 Uiso 1 1 calc R U . . .
H18B H 0.871065 0.160998 0.559621 0.124 Uiso 1 1 calc R U . . .
H18C H 0.933615 0.117747 0.510819 0.124 Uiso 1 1 calc R U . . .
C19 C 0.85837(14) 0.32573(9) 0.26817(7) 0.0257(3) Uani 1 1 d . . . . .
C20 C 0.91212(16) 0.24922(10) 0.26634(8) 0.0325(4) Uani 1 1 d . . . . .
H20 H 0.974373 0.227573 0.297746 0.039 Uiso 1 1 calc R U . . .
C21 C 0.87056(18) 0.20563(10) 0.21631(8) 0.0373(4) Uani 1 1 d . . . . .
H21 H 0.903963 0.152361 0.213878 0.045 Uiso 1 1 calc R U . . .
C22 C 0.78189(17) 0.23720(10) 0.16973(8) 0.0362(4) Uani 1 1 d . . . . .
H22 H 0.758165 0.206295 0.135689 0.043 Uiso 1 1 calc R U . . .
C23 C 0.72750(16) 0.31402(10) 0.17266(7) 0.0316(3) Uani 1 1 d . . . . .
H23 H 0.665502 0.335556 0.141120 0.038 Uiso 1 1 calc R U . . .
C24 C 0.76583(14) 0.35885(9) 0.22286(7) 0.0247(3) Uani 1 1 d . . . . .
C25 C 0.72899(13) 0.43765(9) 0.24183(6) 0.0220(3) Uani 1 1 d . . . . .
C26 C 0.43443(15) 0.56594(9) 0.16353(7) 0.0265(3) Uani 1 1 d . . . . .
C27 C 0.39212(17) 0.61357(10) 0.11557(7) 0.0332(4) Uani 1 1 d . . . . .
H27 H 0.429335 0.606523 0.082339 0.040 Uiso 1 1 calc R U . . .
C28 C 0.29474(18) 0.67148(11) 0.11708(8) 0.0386(4) Uani 1 1 d . . . . .
H28 H 0.264892 0.704305 0.084386 0.046 Uiso 1 1 calc R U . . .
C29 C 0.23944(17) 0.68278(11) 0.16539(8) 0.0375(4) Uani 1 1 d . . . . .
C30 C 0.28268(16) 0.63395(11) 0.21256(8) 0.0343(4) Uani 1 1 d . . . . .
H30 H 0.245688 0.641098 0.245841 0.041 Uiso 1 1 calc R U . . .
C31 C 0.37912(15) 0.57483(10) 0.21189(7) 0.0290(3) Uani 1 1 d . . . . .
H31 H 0.406980 0.540845 0.244134 0.035 Uiso 1 1 calc R U . . .
C32 C 0.1352(2) 0.74653(13) 0.16694(11) 0.0554(6) Uani 1 1 d . . . . .
H32A H 0.074346 0.728675 0.191701 0.083 Uiso 1 1 calc R U . . .
H32B H 0.083658 0.755681 0.128203 0.083 Uiso 1 1 calc R U . . .
H32C H 0.179376 0.796915 0.181913 0.083 Uiso 1 1 calc R U . . .
C33 C 0.99206(15) 0.50019(10) 0.24422(7) 0.0260(3) Uani 1 1 d . . . . .
C34 C 1.09581(16) 0.44381(10) 0.24715(8) 0.0343(4) Uani 1 1 d . . . . .
H34 H 1.127958 0.415442 0.281744 0.041 Uiso 1 1 calc R U . . .
C35 C 1.1520(2) 0.42921(13) 0.19949(10) 0.0476(5) Uani 1 1 d . . . . .
H35 H 1.222495 0.390810 0.201704 0.057 Uiso 1 1 calc R U . . .
C36 C 1.1062(2) 0.47009(15) 0.14892(10) 0.0564(6) Uani 1 1 d . . . . .
H36 H 1.144568 0.459540 0.116416 0.068 Uiso 1 1 calc R U . . .
C37 C 1.0046(2) 0.52621(15) 0.14580(8) 0.0503(5) Uani 1 1 d . . . . .
H37 H 0.972761 0.554265 0.111039 0.060 Uiso 1 1 calc R U . . .
C38 C 0.94846(17) 0.54192(11) 0.19332(7) 0.0345(4) Uani 1 1 d . . . . .
H38 H 0.879722 0.581501 0.191034 0.041 Uiso 1 1 calc R U . . .
C39 C 1.12879(14) 0.59369(9) 0.35074(6) 0.0229(3) Uani 1 1 d . . . . .
C40 C 1.08497(16) 0.67235(10) 0.33710(7) 0.0291(3) Uani 1 1 d . . . . .
H40 H 0.991315 0.683411 0.327376 0.035 Uiso 1 1 calc R U . . .
C41 C 1.17654(18) 0.73468(10) 0.33755(8) 0.0351(4) Uani 1 1 d . . . . .
H41 H 1.145389 0.788033 0.328006 0.042 Uiso 1 1 calc R U . . .
C42 C 1.31367(18) 0.71933(11) 0.35192(8) 0.0373(4) Uani 1 1 d . . . . .
H42 H 1.376407 0.762079 0.352329 0.045 Uiso 1 1 calc R U . . .
C43 C 1.35851(16) 0.64150(11) 0.36563(8) 0.0365(4) Uani 1 1 d . . . . .
H43 H 1.452270 0.630808 0.375467 0.044 Uiso 1 1 calc R U . . .
C44 C 1.26687(15) 0.57887(10) 0.36507(7) 0.0291(3) Uani 1 1 d . . . . .
H44 H 1.298444 0.525566 0.374505 0.035 Uiso 1 1 calc R U . . .

loop_
_atom_site_aniso_label
_atom_site_aniso_U_11
_atom_site_aniso_U_22
_atom_site_aniso_U_33
_atom_site_aniso_U_23
_atom_site_aniso_U_13
_atom_site_aniso_U_12
S1 0.01827(16) 0.0297(2) 0.02732(19) 0.00390(15) 0.00577(13) -0.00236(13)
O1 0.0286(5) 0.0321(6) 0.0234(5) -0.0032(4) 0.0053(4) -0.0035(4)
N1 0.0192(5) 0.0253(6) 0.0237(6) 0.0008(5) 0.0065(5) -0.0010(5)
C1 0.0453(10) 0.0296(9) 0.0297(8) -0.0014(7) 0.0093(7) 0.0006(7)
S2 0.02497(17) 0.02513(19) 0.02304(18) -0.00030(14) 0.00166(13) 0.00237(13)
O2 0.0217(5) 0.0409(7) 0.0431(7) 0.0045(5) 0.0135(5) 0.0030(5)
N2 0.0210(6) 0.0229(6) 0.0241(6) 0.0009(5) 0.0028(5) 0.0003(5)
C2 0.0584(11) 0.0322(9) 0.0310(9) -0.0008(7) 0.0193(8) 0.0049(8)
O3 0.0248(5) 0.0381(6) 0.0283(6) 0.0036(5) 0.0017(4) -0.0092(5)
C3 0.0474(10) 0.0356(9) 0.0401(10) 0.0027(8) 0.0250(8) 0.0079(8)
O4 0.0226(5) 0.0215(5) 0.0285(5) 0.0029(4) 0.0035(4) 0.0027(4)
C4 0.0344(8) 0.0311(9) 0.0372(9) 0.0042(7) 0.0163(7) 0.0040(7)
O5 0.0313(6) 0.0291(6) 0.0394(7) -0.0043(5) -0.0025(5) -0.0028(5)
C5 0.0307(7) 0.0226(7) 0.0262(7) 0.0047(6) 0.0105(6) 0.0031(6)
O6 0.0406(7) 0.0397(7) 0.0273(6) 0.0030(5) 0.0110(5) 0.0087(5)
C6 0.0340(8) 0.0256(8) 0.0263(8) 0.0021(6) 0.0102(6) 0.0012(6)
C7 0.0236(7) 0.0236(7) 0.0222(7) 0.0006(6) 0.0040(5) -0.0003(6)
C8 0.0233(7) 0.0225(7) 0.0231(7) 0.0029(6) 0.0060(5) 0.0011(5)
C9 0.0186(6) 0.0211(7) 0.0246(7) 0.0025(6) 0.0054(5) 0.0018(5)
C10 0.0192(6) 0.0215(7) 0.0234(7) -0.0003(6) 0.0049(5) 0.0002(5)
C11 0.0196(6) 0.0220(7) 0.0251(7) 0.0021(6) 0.0049(5) 0.0004(5)
C12 0.0216(7) 0.0281(8) 0.0271(7) 0.0032(6) 0.0064(6) -0.0045(6)
C13 0.0425(9) 0.0307(9) 0.0293(8) 0.0011(7) 0.0103(7) -0.0022(7)
C14 0.0643(12) 0.0417(11) 0.0246(8) 0.0043(8) 0.0056(8) -0.0014(9)
C15 0.0553(11) 0.0390(10) 0.0371(10) 0.0113(8) 0.0066(8) 0.0050(9)
C16 0.0437(10) 0.0299(9) 0.0396(9) 0.0037(7) 0.0128(8) 0.0033(7)
C17 0.0337(8) 0.0315(8) 0.0290(8) 0.0011(7) 0.0092(6) -0.0032(7)
C18 0.134(3) 0.0589(16) 0.0528(14) 0.0259(12) 0.0126(16) 0.0329(17)
C19 0.0220(7) 0.0237(7) 0.0324(8) 0.0014(6) 0.0080(6) -0.0006(6)
C20 0.0285(8) 0.0252(8) 0.0437(10) 0.0029(7) 0.0072(7) 0.0052(6)
C21 0.0363(9) 0.0238(8) 0.0533(11) -0.0034(8) 0.0127(8) 0.0051(7)
C22 0.0336(8) 0.0287(9) 0.0465(10) -0.0097(8) 0.0081(7) 0.0000(7)
C23 0.0300(8) 0.0299(8) 0.0347(8) -0.0038(7) 0.0058(6) 0.0011(6)
C24 0.0217(7) 0.0222(7) 0.0309(8) 0.0006(6) 0.0066(6) -0.0004(5)
C25 0.0187(6) 0.0226(7) 0.0252(7) 0.0015(6) 0.0058(5) -0.0012(5)
C26 0.0230(7) 0.0262(8) 0.0284(8) -0.0004(6) 0.0005(6) 0.0014(6)
C27 0.0339(8) 0.0327(9) 0.0310(8) 0.0027(7) 0.0017(7) 0.0028(7)
C28 0.0380(9) 0.0335(9) 0.0400(10) 0.0075(8) -0.0027(7) 0.0046(7)
C29 0.0268(8) 0.0321(9) 0.0515(11) -0.0007(8) 0.0028(7) 0.0030(7)
C30 0.0263(8) 0.0357(9) 0.0418(9) -0.0033(8) 0.0089(7) 0.0001(7)
C31 0.0251(7) 0.0285(8) 0.0324(8) 0.0005(7) 0.0031(6) -0.0011(6)
C32 0.0430(11) 0.0455(12) 0.0792(16) 0.0067(11) 0.0154(10) 0.0162(9)
C33 0.0238(7) 0.0284(8) 0.0277(8) -0.0051(6) 0.0094(6) -0.0067(6)
C34 0.0306(8) 0.0303(9) 0.0458(10) -0.0077(7) 0.0165(7) -0.0037(7)
C35 0.0417(10) 0.0438(11) 0.0652(14) -0.0244(10) 0.0300(10) -0.0107(8)
C36 0.0556(12) 0.0763(16) 0.0463(12) -0.0301(11) 0.0323(10) -0.0286(12)
C37 0.0514(12) 0.0734(15) 0.0289(9) -0.0069(9) 0.0149(8) -0.0228(11)
C38 0.0338(8) 0.0426(10) 0.0282(8) 0.0004(7) 0.0087(7) -0.0104(7)
C39 0.0218(7) 0.0242(7) 0.0235(7) -0.0011(6) 0.0062(5) -0.0025(5)
C40 0.0248(7) 0.0264(8) 0.0374(9) -0.0008(7) 0.0090(6) 0.0018(6)
C41 0.0399(9) 0.0253(8) 0.0423(10) -0.0002(7) 0.0134(7) -0.0016(7)
C42 0.0341(8) 0.0353(9) 0.0425(10) -0.0005(8) 0.0076(7) -0.0124(7)
C43 0.0235(7) 0.0439(10) 0.0402(9) 0.0052(8) 0.0012(7) -0.0053(7)
C44 0.0228(7) 0.0302(8) 0.0332(8) 0.0069(7) 0.0031(6) 0.0001(6)

loop_
_atom_type_symbol
_atom_type_description
_atom_type_scat_dispersion_real
_atom_type_scat_dispersion_imag
_atom_type_scat_source
C C 0.0137 0.0067 'International Tables Vol C Tables 4.2.6.8 and 6.1.1.4'
H H 0.0000 0.0000 'International Tables Vol C Tables 4.2.6.8 and 6.1.1.4'
N N 0.0241 0.0134 'International Tables Vol C Tables 4.2.6.8 and 6.1.1.4'
O O 0.0389 0.0241 'International Tables Vol C Tables 4.2.6.8 and 6.1.1.4'
S S 0.2925 0.4295 'International Tables Vol C Tables 4.2.6.8 and 6.1.1.4'

loop_
_geom_angle_atom_site_label_1
_geom_angle_atom_site_label_2
_geom_angle_atom_site_label_3
_geom_angle
_geom_angle_site_symmetry_1
_geom_angle_site_symmetry_3
_geom_angle_publ_flag
N1 S1 C12 109.66(6) . . ?
O2 S1 N1 105.77(7) . . ?
O2 S1 C12 108.28(7) . . ?
O3 S1 N1 105.20(6) . . ?
O3 S1 O2 119.64(7) . . ?
O3 S1 C12 107.99(7) . . ?
C7 O1 C6 105.64(12) . . ?
C8 N1 S1 118.99(10) . . ?
C8 N1 C9 115.96(11) . . ?
C9 N1 S1 115.59(10) . . ?
C2 C1 H1 121.9 . . ?
C2 C1 C6 116.23(17) . . ?
C6 C1 H1 121.9 . . ?
N2 S2 C26 100.09(7) . . ?
O5 S2 N2 110.35(7) . . ?
O5 S2 O6 118.18(8) . . ?
O5 S2 C26 107.45(7) . . ?
O6 S2 N2 109.68(7) . . ?
O6 S2 C26 109.55(7) . . ?
C25 N2 S2 120.72(11) . . ?
C1 C2 H2 119.5 . . ?
C1 C2 C3 120.97(16) . . ?
C3 C2 H2 119.5 . . ?
C2 C3 H3 119.0 . . ?
C4 C3 C2 121.98(16) . . ?
C4 C3 H3 119.0 . . ?
C19 O4 C9 107.77(11) . . ?
C3 C4 H4 120.5 . . ?
C3 C4 C5 118.91(17) . . ?
C5 C4 H4 120.5 . . ?
C4 C5 C8 139.24(15) . . ?
C6 C5 C4 116.78(15) . . ?
C6 C5 C8 103.98(13) . . ?
O1 C6 C1 123.34(15) . . ?
O1 C6 C5 111.59(13) . . ?
C1 C6 C5 125.07(15) . . ?
O1 C7 C11 119.26(12) . . ?
C8 C7 O1 112.50(13) . . ?
C8 C7 C11 127.94(13) . . ?
N1 C8 C5 133.34(13) . . ?
C7 C8 N1 120.36(13) . . ?
C7 C8 C5 106.25(13) . . ?
N1 C9 C10 111.66(12) . . ?
N1 C9 C25 112.83(11) . . ?
O4 C9 N1 110.01(11) . . ?
O4 C9 C10 108.27(11) . . ?
O4 C9 C25 104.94(11) . . ?
C25 C9 C10 108.83(11) . . ?
C9 C10 H10 107.3 . . ?
C11 C10 C9 110.21(11) . . ?
C11 C10 H10 107.3 . . ?
C33 C10 C9 111.51(12) . . ?
C33 C10 H10 107.3 . . ?
C33 C10 C11 112.87(12) . . ?
C7 C11 C10 105.10(11) . . ?
C7 C11 H11 108.8 . . ?
C7 C11 C39 112.40(12) . . ?
C10 C11 H11 108.8 . . ?
C39 C11 C10 112.83(12) . . ?
C39 C11 H11 108.8 . . ?
C13 C12 S1 120.71(13) . . ?
C13 C12 C17 120.64(15) . . ?
C17 C12 S1 118.52(12) . . ?
C12 C13 H13 120.6 . . ?
C14 C13 C12 118.89(17) . . ?
C14 C13 H13 120.6 . . ?
C13 C14 H14 119.2 . . ?
C13 C14 C15 121.54(17) . . ?
C15 C14 H14 119.2 . . ?
C14 C15 C16 118.51(17) . . ?
C14 C15 C18 121.02(19) . . ?
C16 C15 C18 120.5(2) . . ?
C15 C16 H16 119.5 . . ?
C17 C16 C15 120.99(17) . . ?
C17 C16 H16 119.5 . . ?
C12 C17 H17 120.3 . . ?
C16 C17 C12 119.43(16) . . ?
C16 C17 H17 120.3 . . ?
C15 C18 H18A 109.5 . . ?
C15 C18 H18B 109.5 . . ?
C15 C18 H18C 109.5 . . ?
H18A C18 H18B 109.5 . . ?
H18A C18 H18C 109.5 . . ?
H18B C18 H18C 109.5 . . ?
O4 C19 C20 122.85(14) . . ?
O4 C19 C24 114.20(13) . . ?
C20 C19 C24 122.94(15) . . ?
C19 C20 H20 121.7 . . ?
C19 C20 C21 116.63(15) . . ?
C21 C20 H20 121.7 . . ?
C20 C21 H21 118.9 . . ?
C22 C21 C20 122.22(16) . . ?
C22 C21 H21 118.9 . . ?
C21 C22 H22 119.9 . . ?
C21 C22 C23 120.28(16) . . ?
C23 C22 H22 119.9 . . ?
C22 C23 H23 120.6 . . ?
C22 C23 C24 118.76(16) . . ?
C24 C23 H23 120.6 . . ?
C19 C24 C23 119.13(14) . . ?
C19 C24 C25 106.59(13) . . ?
C23 C24 C25 134.28(14) . . ?
N2 C25 C9 116.96(13) . . ?
N2 C25 C24 137.05(14) . . ?
C24 C25 C9 105.91(12) . . ?
C27 C26 S2 118.57(13) . . ?
C27 C26 C31 121.12(15) . . ?
C31 C26 S2 119.89(12) . . ?
C26 C27 H27 120.7 . . ?
C28 C27 C26 118.65(16) . . ?
C28 C27 H27 120.7 . . ?
C27 C28 H28 119.3 . . ?
C27 C28 C29 121.46(16) . . ?
C29 C28 H28 119.3 . . ?
C28 C29 C32 121.09(18) . . ?
C30 C29 C28 118.73(16) . . ?
C30 C29 C32 120.17(18) . . ?
C29 C30 H30 119.5 . . ?
C29 C30 C31 120.92(16) . . ?
C31 C30 H30 119.5 . . ?
C26 C31 H31 120.4 . . ?
C30 C31 C26 119.10(15) . . ?
C30 C31 H31 120.4 . . ?
C29 C32 H32A 109.5 . . ?
C29 C32 H32B 109.5 . . ?
C29 C32 H32C 109.5 . . ?
H32A C32 H32B 109.5 . . ?
H32A C32 H32C 109.5 . . ?
H32B C32 H32C 109.5 . . ?
C34 C33 C10 121.67(14) . . ?
C38 C33 C10 119.55(14) . . ?
C38 C33 C34 118.79(15) . . ?
C33 C34 H34 120.0 . . ?
C35 C34 C33 120.06(18) . . ?
C35 C34 H34 120.0 . . ?
C34 C35 H35 119.7 . . ?
C36 C35 C34 120.54(19) . . ?
C36 C35 H35 119.7 . . ?
C35 C36 H36 120.1 . . ?
C37 C36 C35 119.76(18) . . ?
C37 C36 H36 120.1 . . ?
C36 C37 H37 119.9 . . ?
C36 C37 C38 120.2(2) . . ?
C38 C37 H37 119.9 . . ?
C33 C38 H38 119.7 . . ?
C37 C38 C33 120.58(18) . . ?
C37 C38 H38 119.7 . . ?
C40 C39 C11 121.31(13) . . ?
C40 C39 C44 118.67(14) . . ?
C44 C39 C11 120.00(13) . . ?
C39 C40 H40 119.6 . . ?
C41 C40 C39 120.72(14) . . ?
C41 C40 H40 119.6 . . ?
C40 C41 H41 119.9 . . ?
C40 C41 C42 120.17(16) . . ?
C42 C41 H41 119.9 . . ?
C41 C42 H42 120.2 . . ?
C43 C42 C41 119.69(16) . . ?
C43 C42 H42 120.2 . . ?
C42 C43 H43 119.9 . . ?
C42 C43 C44 120.24(15) . . ?
C44 C43 H43 119.9 . . ?
C39 C44 H44 119.7 . . ?
C43 C44 C39 120.51(15) . . ?
C43 C44 H44 119.7 . . ?

loop_
_geom_bond_atom_site_label_1
_geom_bond_atom_site_label_2
_geom_bond_distance
_geom_bond_site_symmetry_2
_geom_bond_publ_flag
S1 N1 1.6892(12) . ?
S1 O2 1.4280(12) . ?
S1 O3 1.4272(12) . ?
S1 C12 1.7625(16) . ?
O1 C6 1.3707(18) . ?
O1 C7 1.3688(18) . ?
N1 C8 1.4392(19) . ?
N1 C9 1.4719(18) . ?
C1 H1 0.9500 . ?
C1 C2 1.380(3) . ?
C1 C6 1.387(2) . ?
S2 N2 1.6555(13) . ?
S2 O5 1.4303(12) . ?
S2 O6 1.4357(12) . ?
S2 C26 1.7541(16) . ?
N2 C25 1.2836(19) . ?
C2 H2 0.9500 . ?
C2 C3 1.393(3) . ?
C3 H3 0.9500 . ?
C3 C4 1.384(3) . ?
O4 C9 1.4551(17) . ?
O4 C19 1.3702(19) . ?
C4 H4 0.9500 . ?
C4 C5 1.410(2) . ?
C5 C6 1.402(2) . ?
C5 C8 1.463(2) . ?
C7 C8 1.356(2) . ?
C7 C11 1.486(2) . ?
C9 C10 1.5537(19) . ?
C9 C25 1.542(2) . ?
C10 H10 1.0000 . ?
C10 C11 1.546(2) . ?
C10 C33 1.518(2) . ?
C11 H11 1.0000 . ?
C11 C39 1.5189(19) . ?
C12 C13 1.390(2) . ?
C12 C17 1.391(2) . ?
C13 H13 0.9500 . ?
C13 C14 1.382(3) . ?
C14 H14 0.9500 . ?
C14 C15 1.390(3) . ?
C15 C16 1.392(3) . ?
C15 C18 1.506(3) . ?
C16 H16 0.9500 . ?
C16 C17 1.380(2) . ?
C17 H17 0.9500 . ?
C18 H18A 0.9800 . ?
C18 H18B 0.9800 . ?
C18 H18C 0.9800 . ?
C19 C20 1.382(2) . ?
C19 C24 1.397(2) . ?
C20 H20 0.9500 . ?
C20 C21 1.388(3) . ?
C21 H21 0.9500 . ?
C21 C22 1.387(3) . ?
C22 H22 0.9500 . ?
C22 C23 1.393(2) . ?
C23 H23 0.9500 . ?
C23 C24 1.397(2) . ?
C24 C25 1.453(2) . ?
C26 C27 1.386(2) . ?
C26 C31 1.387(2) . ?
C27 H27 0.9500 . ?
C27 C28 1.381(2) . ?
C28 H28 0.9500 . ?
C28 C29 1.390(3) . ?
C29 C30 1.385(3) . ?
C29 C32 1.499(2) . ?
C30 H30 0.9500 . ?
C30 C31 1.385(2) . ?
C31 H31 0.9500 . ?
C32 H32A 0.9800 . ?
C32 H32B 0.9800 . ?
C32 H32C 0.9800 . ?
C33 C34 1.397(2) . ?
C33 C38 1.392(2) . ?
C34 H34 0.9500 . ?
C34 C35 1.390(2) . ?
C35 H35 0.9500 . ?
C35 C36 1.382(3) . ?
C36 H36 0.9500 . ?
C36 C37 1.378(3) . ?
C37 H37 0.9500 . ?
C37 C38 1.389(2) . ?
C38 H38 0.9500 . ?
C39 C40 1.393(2) . ?
C39 C44 1.396(2) . ?
C40 H40 0.9500 . ?
C40 C41 1.386(2) . ?
C41 H41 0.9500 . ?
C41 C42 1.389(2) . ?
C42 H42 0.9500 . ?
C42 C43 1.383(3) . ?
C43 H43 0.9500 . ?
C43 C44 1.390(2) . ?
C44 H44 0.9500 . ?

loop_
_geom_torsion_atom_site_label_1
_geom_torsion_atom_site_label_2
_geom_torsion_atom_site_label_3
_geom_torsion_atom_site_label_4
_geom_torsion
_geom_torsion_site_symmetry_1
_geom_torsion_site_symmetry_2
_geom_torsion_site_symmetry_3
_geom_torsion_site_symmetry_4
_geom_torsion_publ_flag
S1 N1 C8 C5 -37.2(2) . . . . ?
S1 N1 C8 C7 145.93(12) . . . . ?
S1 N1 C9 O4 -59.54(13) . . . . ?
S1 N1 C9 C10 -179.77(9) . . . . ?
S1 N1 C9 C25 57.27(14) . . . . ?
S1 C12 C13 C14 176.60(14) . . . . ?
S1 C12 C17 C16 -175.95(13) . . . . ?
O1 C7 C8 N1 179.00(12) . . . . ?
O1 C7 C8 C5 1.34(17) . . . . ?
O1 C7 C11 C10 -151.99(13) . . . . ?
O1 C7 C11 C39 -28.91(18) . . . . ?
N1 S1 C12 C13 84.45(14) . . . . ?
N1 S1 C12 C17 -99.75(13) . . . . ?
N1 C9 C10 C11 61.40(15) . . . . ?
N1 C9 C10 C33 -172.42(12) . . . . ?
N1 C9 C25 N2 55.32(17) . . . . ?
N1 C9 C25 C24 -127.44(12) . . . . ?
C1 C2 C3 C4 1.9(3) . . . . ?
S2 N2 C25 C9 -178.69(9) . . . . ?
S2 N2 C25 C24 5.2(2) . . . . ?
S2 C26 C27 C28 173.56(13) . . . . ?
S2 C26 C31 C30 -174.18(12) . . . . ?
O2 S1 N1 C8 57.93(12) . . . . ?
O2 S1 N1 C9 -156.95(10) . . . . ?
O2 S1 C12 C13 -30.51(15) . . . . ?
O2 S1 C12 C17 145.29(12) . . . . ?
N2 S2 C26 C27 138.10(13) . . . . ?
N2 S2 C26 C31 -49.33(14) . . . . ?
C2 C1 C6 O1 179.12(15) . . . . ?
C2 C1 C6 C5 -0.8(3) . . . . ?
C2 C3 C4 C5 -0.1(3) . . . . ?
O3 S1 N1 C8 -174.53(11) . . . . ?
O3 S1 N1 C9 -29.41(11) . . . . ?
O3 S1 C12 C13 -161.42(13) . . . . ?
O3 S1 C12 C17 14.38(14) . . . . ?
C3 C4 C5 C6 -2.0(2) . . . . ?
C3 C4 C5 C8 178.35(18) . . . . ?
O4 C9 C10 C11 -59.85(14) . . . . ?
O4 C9 C10 C33 66.33(15) . . . . ?
O4 C9 C25 N2 175.10(12) . . . . ?
O4 C9 C25 C24 -7.67(14) . . . . ?
O4 C19 C20 C21 179.22(14) . . . . ?
O4 C19 C24 C23 179.63(13) . . . . ?
O4 C19 C24 C25 -1.28(17) . . . . ?
C4 C5 C6 O1 -177.42(13) . . . . ?
C4 C5 C6 C1 2.5(2) . . . . ?
C4 C5 C8 N1 0.3(3) . . . . ?
C4 C5 C8 C7 177.52(19) . . . . ?
O5 S2 N2 C25 51.13(14) . . . . ?
O5 S2 C26 C27 -106.67(14) . . . . ?
O5 S2 C26 C31 65.89(14) . . . . ?
O6 S2 N2 C25 -80.74(13) . . . . ?
O6 S2 C26 C27 22.88(15) . . . . ?
O6 S2 C26 C31 -164.55(12) . . . . ?
C6 O1 C7 C8 0.10(17) . . . . ?
C6 O1 C7 C11 174.22(13) . . . . ?
C6 C1 C2 C3 -1.4(3) . . . . ?
C6 C5 C8 N1 -179.40(15) . . . . ?
C6 C5 C8 C7 -2.18(16) . . . . ?
C7 O1 C6 C1 178.49(15) . . . . ?
C7 O1 C6 C5 -1.61(17) . . . . ?
C7 C11 C39 C40 -63.78(18) . . . . ?
C7 C11 C39 C44 114.56(16) . . . . ?
C8 N1 C9 O4 86.66(14) . . . . ?
C8 N1 C9 C10 -33.58(16) . . . . ?
C8 N1 C9 C25 -156.53(12) . . . . ?
C8 C5 C6 O1 2.36(17) . . . . ?
C8 C5 C6 C1 -177.74(15) . . . . ?
C8 C7 C11 C10 21.1(2) . . . . ?
C8 C7 C11 C39 144.20(15) . . . . ?
C9 N1 C8 C5 177.83(15) . . . . ?
C9 N1 C8 C7 0.93(19) . . . . ?
C9 O4 C19 C20 177.37(14) . . . . ?
C9 O4 C19 C24 -3.86(16) . . . . ?
C9 C10 C11 C7 -51.68(15) . . . . ?
C9 C10 C11 C39 -174.49(11) . . . . ?
C9 C10 C33 C34 -80.44(17) . . . . ?
C9 C10 C33 C38 99.65(16) . . . . ?
C10 C9 C25 N2 -69.19(16) . . . . ?
C10 C9 C25 C24 108.04(13) . . . . ?
C10 C11 C39 C40 54.86(19) . . . . ?
C10 C11 C39 C44 -126.80(15) . . . . ?
C10 C33 C34 C35 178.99(15) . . . . ?
C10 C33 C38 C37 -178.35(15) . . . . ?
C11 C7 C8 N1 5.5(2) . . . . ?
C11 C7 C8 C5 -172.15(14) . . . . ?
C11 C10 C33 C34 44.26(19) . . . . ?
C11 C10 C33 C38 -135.65(14) . . . . ?
C11 C39 C40 C41 178.56(15) . . . . ?
C11 C39 C44 C43 -178.42(15) . . . . ?
C12 S1 N1 C8 -58.62(12) . . . . ?
C12 S1 N1 C9 86.49(11) . . . . ?
C12 C13 C14 C15 -1.2(3) . . . . ?
C13 C12 C17 C16 -0.1(2) . . . . ?
C13 C14 C15 C16 0.7(3) . . . . ?
C13 C14 C15 C18 -177.9(2) . . . . ?
C14 C15 C16 C17 0.0(3) . . . . ?
C15 C16 C17 C12 -0.3(3) . . . . ?
C17 C12 C13 C14 0.9(2) . . . . ?
C18 C15 C16 C17 178.6(2) . . . . ?
C19 O4 C9 N1 128.60(12) . . . . ?
C19 O4 C9 C10 -109.13(12) . . . . ?
C19 O4 C9 C25 6.97(14) . . . . ?
C19 C20 C21 C22 1.4(3) . . . . ?
C19 C24 C25 N2 -178.08(17) . . . . ?
C19 C24 C25 C9 5.53(15) . . . . ?
C20 C19 C24 C23 -1.6(2) . . . . ?
C20 C19 C24 C25 177.49(14) . . . . ?
C20 C21 C22 C23 -2.2(3) . . . . ?
C21 C22 C23 C24 1.1(3) . . . . ?
C22 C23 C24 C19 0.7(2) . . . . ?
C22 C23 C24 C25 -178.06(16) . . . . ?
C23 C24 C25 N2 0.8(3) . . . . ?
C23 C24 C25 C9 -175.58(17) . . . . ?
C24 C19 C20 C21 0.6(2) . . . . ?
C25 C9 C10 C11 -173.40(11) . . . . ?
C25 C9 C10 C33 -47.22(15) . . . . ?
C26 S2 N2 C25 164.14(12) . . . . ?
C26 C27 C28 C29 0.2(3) . . . . ?
C27 C26 C31 C30 -1.8(2) . . . . ?
C27 C28 C29 C30 -0.7(3) . . . . ?
C27 C28 C29 C32 179.15(18) . . . . ?
C28 C29 C30 C31 0.0(3) . . . . ?
C29 C30 C31 C26 1.3(2) . . . . ?
C31 C26 C27 C28 1.1(2) . . . . ?
C32 C29 C30 C31 -179.89(17) . . . . ?
C33 C10 C11 C7 -177.09(12) . . . . ?
C33 C10 C11 C39 60.10(16) . . . . ?
C33 C34 C35 C36 0.0(3) . . . . ?
C34 C33 C38 C37 1.7(2) . . . . ?
C34 C35 C36 C37 0.5(3) . . . . ?
C35 C36 C37 C38 0.2(3) . . . . ?
C36 C37 C38 C33 -1.3(3) . . . . ?
C38 C33 C34 C35 -1.1(2) . . . . ?
C39 C40 C41 C42 -0.3(3) . . . . ?
C40 C39 C44 C43 0.0(2) . . . . ?
C40 C41 C42 C43 0.2(3) . . . . ?
C41 C42 C43 C44 0.0(3) . . . . ?
C42 C43 C44 C39 -0.1(3) . . . . ?
C44 C39 C40 C41 0.2(2) . . . . ?

loop_
_smtbx_masks_void_nr
_smtbx_masks_void_average_x
_smtbx_masks_void_average_y
_smtbx_masks_void_average_z
_smtbx_masks_void_volume
_smtbx_masks_void_count_electrons
_smtbx_masks_void_content
1 0.000 0.500 0.000 259.3 85.7 '2 CH2Cl2'
2 0.500 0.000 0.500 259.3 85.7 '2 CH2Cl2'
